data_7036203
loop_
_publ_author_name
'Xu, W.'
'Langer, R.'

_publ_section_title
;
 Probing the effect of heterocycle-bonding in PNX-type ruthenium
 pre-catalysts for reactions involving H2.
;
_journal_issue 38
_journal_name_full 'Dalton transactions (Cambridge, England : 2003)'
_journal_page_first 16785
_journal_page_last 16790
_journal_paper_doi 10.1039/c5dt02226f
_journal_volume 44
_journal_year 2015
_chemical_formula_moiety 'C38 H36 Cl N O2 P2 Ru, C7 H8'
_chemical_formula_sum 'C45 H44 Cl N O2 P2 Ru'
_chemical_formula_weight 829.27
_chemical_name_systematic
;
 ?
;
_space_group_IT_number 14
_symmetry_cell_setting monoclinic
_symmetry_space_group_name_Hall '-P 2ybc'
_symmetry_space_group_name_H-M 'P 1 21/c 1'
_atom_sites_solution_hydrogens geom
_atom_sites_solution_primary direct
_atom_sites_solution_secondary difmap
_audit_creation_method SHELXL-97
_audit_update_record
;
2015-05-14 deposited with the CCDC.
2015-08-18 downloaded from the CCDC.
;
_cell_angle_alpha 90.00
_cell_angle_beta 111.72(5)
_cell_angle_gamma 90.00
_cell_formula_units_Z 8
_cell_length_a 21.311(10)
_cell_length_b 15.163(7)
_cell_length_c 26.456(12)
_cell_measurement_temperature 100(2)
_cell_volume 7942(7)
_computing_molecular_graphics 'DIAMOND 3.2g (Brandenburg 2011) '
_computing_publication_material 'DIAMOND 3.2g (Brandenburg 2011) '
_computing_structure_refinement 'ShelXL (Sheldrick, 2008)'
_computing_structure_solution 'ShelXS (Sheldrick, 2008)'
_diffrn_ambient_temperature 100(2)
_diffrn_measured_fraction_theta_full 0.999
_diffrn_measured_fraction_theta_max 0.999
_diffrn_measurement_device_type 'Bruker P4'
_diffrn_measurement_method '\w scans'
_diffrn_radiation_monochromator graphite
_diffrn_radiation_source 'fine-focus sealed tube'
_diffrn_radiation_type MoK\a
_diffrn_radiation_wavelength 0.71073
_diffrn_reflns_av_R_equivalents 0.0798
_diffrn_reflns_av_sigmaI/netI 0.0448
_diffrn_reflns_limit_h_max 26
_diffrn_reflns_limit_h_min -26
_diffrn_reflns_limit_k_max 18
_diffrn_reflns_limit_k_min -18
_diffrn_reflns_limit_l_max 32
_diffrn_reflns_limit_l_min -33
_diffrn_reflns_number 126879
_diffrn_reflns_theta_full 26.37
_diffrn_reflns_theta_max 26.37
_diffrn_reflns_theta_min 2.13
_exptl_absorpt_coefficient_mu 0.581
_exptl_absorpt_correction_T_max 0.8927
_exptl_absorpt_correction_T_min 0.8927
_exptl_absorpt_correction_type integration
_exptl_absorpt_process_details 'Bruker Quest'
_exptl_crystal_colour colorless
_exptl_crystal_density_diffrn 1.387
_exptl_crystal_density_method 'not measured'
_exptl_crystal_description block
_exptl_crystal_F_000 3424
_exptl_crystal_size_max 0.20
_exptl_crystal_size_mid 0.20
_exptl_crystal_size_min 0.20
_refine_diff_density_max 0.992
_refine_diff_density_min -0.660
_refine_diff_density_rms 0.088
_refine_ls_extinction_method none
_refine_ls_goodness_of_fit_ref 1.091
_refine_ls_hydrogen_treatment mixed
_refine_ls_matrix_type full
_refine_ls_number_parameters 1041
_refine_ls_number_reflns 16227
_refine_ls_number_restraints 2642
_refine_ls_restrained_S_all 2.500
_refine_ls_R_factor_all 0.0626
_refine_ls_R_factor_gt 0.0383
_refine_ls_shift/su_max 0.010
_refine_ls_shift/su_mean 0.000
_refine_ls_structure_factor_coef Fsqd
_refine_ls_weighting_details 'calc w=1/[\s^2^(Fo^2^)+(0.0419P)^2^+5.4270P] where P=(Fo^2^+2Fc^2^)/3'
_refine_ls_weighting_scheme calc
_refine_ls_wR_factor_gt 0.0866
_refine_ls_wR_factor_ref 0.0965
_reflns_number_gt 12162
_reflns_number_total 16227
_reflns_threshold_expression >2\s(I)
_cod_data_source_file c5dt02226f2.cif
_cod_data_source_block complex6
_cod_depositor_comments
;
The following automatic conversions were performed:

'_symmetry_cell_setting' value 'Monoclinic' changed to 'monoclinic'
according to
/usr/data/users/saulius/crontab/automatic-downloads/rss-feeds/RSC/lib/dictionaries/cif_core.dic
dictionary named 'cif_core.dic' version 2.4.2 from 2011-04-26.

'_exptl_absorpt_correction_type' value 'Integration' changed to
'integration' according to
/usr/data/users/saulius/crontab/automatic-downloads/rss-feeds/RSC/lib/dictionaries/cif_core.dic
dictionary named 'cif_core.dic' version 2.4.2 from 2011-04-26.

Automatic conversion script
Id: cif_fix_values 3271 2015-04-21 07:52:19Z andrius 

 Adding full bibliography for 7036199--7036205.cif.
;
_cod_original_cell_volume 7941.9(10)
_cod_original_sg_symbol_H-M P2(1)/c
_cod_database_code 7036203

loop_
_space_group_symop_id
_space_group_symop_operation_xyz
1 'x, y, z'
2 '-x, y+1/2, -z+1/2'
3 '-x, -y, -z'
4 'x, -y-1/2, z-1/2'

loop_
_atom_site_label
_atom_site_type_symbol
_atom_site_fract_x
_atom_site_fract_y
_atom_site_fract_z
_atom_site_U_iso_or_equiv
_atom_site_adp_type
_atom_site_occupancy
_atom_site_symmetry_multiplicity
_atom_site_calc_flag
_atom_site_refinement_flags
_atom_site_disorder_assembly
_atom_site_disorder_group
C0 C 0.1021(3) 0.7098(4) 0.3987(2) 0.0148(12) Uani 1 1 d U . .
C2 C 0.0386(3) 0.7498(4) 0.3767(3) 0.0171(13) Uani 1 1 d U . .
H0aa H 0.0254 0.7782 0.3423 0.026 Uiso 1 1 calc R . .
C3 C -0.0053(3) 0.7484(4) 0.4044(3) 0.0214(14) Uani 1 1 d U . .
H3 H -0.0482 0.7761 0.3891 0.032 Uiso 1 1 calc R . .
C4 C 0.0136(3) 0.7065(5) 0.4543(3) 0.0235(15) Uani 1 1 d U . .
H4 H -0.0169 0.7045 0.4730 0.035 Uiso 1 1 calc R . .
C5 C 0.0765(4) 0.6675(5) 0.4772(3) 0.0238(15) Uani 1 1 d U . .
H5 H 0.0893 0.6395 0.5116 0.036 Uiso 1 1 calc R . .
C6 C 0.1211(3) 0.6693(4) 0.4499(3) 0.0206(14) Uani 1 1 d U . .
H6 H 0.1645 0.6431 0.4659 0.031 Uiso 1 1 calc R . .
C7 C 0.1837(3) 0.8435(4) 0.3012(3) 0.0170(13) Uani 1 1 d U . .
H7 H 0.1797 0.8014 0.2736 0.026 Uiso 1 1 calc R . .
C8 C 0.2036(3) 0.9293(4) 0.2959(3) 0.0211(14) Uani 1 1 d U . .
H8 H 0.2133 0.9454 0.2649 0.032 Uiso 1 1 calc R . .
C9 C 0.2092(3) 0.9913(4) 0.3358(3) 0.0225(15) Uani 1 1 d U . .
H9 H 0.2238 1.0495 0.3326 0.034 Uiso 1 1 calc R . .
C10 C 0.1935(3) 0.9681(4) 0.3804(3) 0.0231(15) Uani 1 1 d U . .
H10 H 0.1966 1.0107 0.4076 0.035 Uiso 1 1 calc R . .
C11 C 0.1731(3) 0.8824(4) 0.3853(3) 0.0189(13) Uani 1 1 d U . .
H11 H 0.1615 0.8673 0.4156 0.028 Uiso 1 1 calc R . .
C12 C 0.1696(3) 0.8186(4) 0.3465(2) 0.0147(12) Uani 1 1 d U . .
C13 C 0.2348(3) 0.6654(4) 0.4058(2) 0.0148(12) Uani 1 1 d U . .
C14 C 0.3164(3) 0.1143(4) 0.2410(3) 0.0205(14) Uani 1 1 d U . .
C14A C 0.2759(3) 0.7215(4) 0.4462(3) 0.0201(14) Uani 1 1 d U . .
H14A H 0.2633 0.7815 0.4467 0.030 Uiso 1 1 calc R . .
C15 C 0.3351(3) 0.6907(5) 0.4857(3) 0.0219(14) Uani 1 1 d U . .
H15 H 0.3624 0.7295 0.5133 0.033 Uiso 1 1 calc R . .
C16 C 0.3545(3) 0.6042(5) 0.4852(3) 0.0214(14) Uani 1 1 d U . .
H16 H 0.3952 0.5834 0.5122 0.032 Uiso 1 1 calc R . .
C17 C 0.3146(3) 0.5479(5) 0.4453(3) 0.0241(15) Uani 1 1 d U . .
H17 H 0.3279 0.4882 0.4447 0.036 Uiso 1 1 calc R . .
C18 C 0.2549(3) 0.5782(4) 0.4057(3) 0.0202(14) Uani 1 1 d U . .
H18 H 0.2277 0.5389 0.3784 0.030 Uiso 1 1 calc R . .
C19 C -0.1107(4) 0.4955(5) 0.3825(3) 0.0375(19) Uani 1 1 d U . .
H19 H -0.1421 0.5242 0.3947 0.056 Uiso 1 1 calc R . .
C20 C -0.1129(4) 0.4106(5) 0.3699(3) 0.0309(17) Uani 1 1 d U . .
H20 H -0.1449 0.3684 0.3717 0.046 Uiso 1 1 calc R . .
C21 C -0.0573(4) 0.3954(5) 0.3531(3) 0.0266(15) Uani 1 1 d U . .
H21 H -0.0456 0.3410 0.3411 0.040 Uiso 1 1 calc R . .
C22 C -0.0249(3) 0.4723(4) 0.3574(3) 0.0203(14) Uani 1 1 d U . .
C23 C 0.0337(3) 0.5020(4) 0.3443(3) 0.0197(13) Uani 1 1 d U . .
H23A H 0.0537 0.4502 0.3331 0.029 Uiso 1 1 calc R . .
H23B H 0.0685 0.5265 0.3776 0.029 Uiso 1 1 calc R . .
C24 C -0.0413(3) 0.5426(4) 0.2507(3) 0.0165(13) Uani 1 1 d U . .
H24A H -0.0593 0.5945 0.2269 0.025 Uiso 1 1 calc R . .
H24B H -0.0778 0.5186 0.2613 0.025 Uiso 1 1 calc R . .
C25 C -0.0187(3) 0.4731(4) 0.2198(3) 0.0180(13) Uani 1 1 d U . .
H25A H -0.0556 0.4596 0.1848 0.027 Uiso 1 1 calc R . .
H25B H -0.0062 0.4181 0.2414 0.027 Uiso 1 1 calc R . .
C26 C 0.0224(3) 0.5578(4) 0.1380(3) 0.0203(14) Uani 1 1 d U . .
C27 C -0.0196(4) 0.5062(5) 0.0959(3) 0.0341(17) Uani 1 1 d U . .
H27 H -0.0342 0.4503 0.1036 0.051 Uiso 1 1 calc R . .
C28 C -0.0404(5) 0.5354(6) 0.0426(3) 0.054(2) Uani 1 1 d U . .
H28 H -0.0695 0.4998 0.0140 0.081 Uiso 1 1 calc R . .
C29 C -0.0191(5) 0.6158(6) 0.0311(3) 0.050(2) Uani 1 1 d U . .
H29 H -0.0330 0.6353 -0.0056 0.076 Uiso 1 1 calc R . .
C30 C 0.0225(4) 0.6683(5) 0.0725(3) 0.0353(18) Uani 1 1 d U . .
H30 H 0.0371 0.7239 0.0644 0.053 Uiso 1 1 calc R . .
C31 C 0.0431(4) 0.6396(4) 0.1260(3) 0.0241(15) Uani 1 1 d U . .
H31 H 0.0714 0.6760 0.1546 0.036 Uiso 1 1 calc R . .
C32 C 0.1463(4) 0.4333(5) 0.1720(3) 0.0266(15) Uani 1 1 d U . .
H32 H 0.1430 0.4851 0.1510 0.040 Uiso 1 1 calc R . .
C33 C 0.1910(4) 0.3670(5) 0.1717(3) 0.0325(17) Uani 1 1 d U . .
H33 H 0.2186 0.3738 0.1508 0.049 Uiso 1 1 calc R . .
C34 C 0.1953(4) 0.2913(5) 0.2015(3) 0.0336(17) Uani 1 1 d U . .
H34 H 0.2257 0.2458 0.2011 0.050 Uiso 1 1 calc R . .
C35 C 0.1553(4) 0.2818(5) 0.2319(3) 0.0306(17) Uani 1 1 d U . .
H35 H 0.1581 0.2293 0.2522 0.046 Uiso 1 1 calc R . .
C36 C 0.1111(4) 0.3480(4) 0.2330(3) 0.0229(14) Uani 1 1 d U . .
H36 H 0.0842 0.3411 0.2544 0.034 Uiso 1 1 calc R . .
C37 C 0.1060(3) 0.4242(4) 0.2030(3) 0.0179(13) Uani 1 1 d U . .
C1 C 0.1718(3) 0.6367(4) 0.2546(2) 0.0160(13) Uani 1 1 d U . .
C38A C 0.3555(4) 0.4782(5) 0.2730(3) 0.0277(16) Uani 1 1 d U . .
H38A H 0.3594 0.5305 0.2547 0.042 Uiso 1 1 calc R . .
C39 C 0.3935(4) 0.4044(4) 0.2718(3) 0.0230(14) Uani 1 1 d U . .
H39 H 0.4229 0.4062 0.2522 0.034 Uiso 1 1 calc R . .
C40 C 0.3888(3) 0.3277(4) 0.2993(3) 0.0179(13) Uani 1 1 d U . .
C41 C 0.3442(3) 0.3263(5) 0.3266(3) 0.0235(14) Uani 1 1 d U . .
H41 H 0.3398 0.2743 0.3450 0.035 Uiso 1 1 calc R . .
C42 C 0.3061(4) 0.4001(5) 0.3271(3) 0.0287(16) Uani 1 1 d U . .
H42 H 0.2757 0.3982 0.3458 0.043 Uiso 1 1 calc R . .
C43 C 0.3119(4) 0.4757(5) 0.3009(3) 0.0281(16) Uani 1 1 d U . .
H43 H 0.2861 0.5263 0.3019 0.042 Uiso 1 1 calc R . .
C44 C 0.4903(3) 0.2337(5) 0.4118(3) 0.0249(15) Uani 1 1 d U . .
H44 H 0.5083 0.2895 0.4079 0.037 Uiso 1 1 calc R . .
C45 C 0.4999(4) 0.2017(5) 0.4633(3) 0.0321(17) Uani 1 1 d U . .
H45 H 0.5244 0.2358 0.4945 0.048 Uiso 1 1 calc R . .
C46 C 0.4741(4) 0.1208(5) 0.4695(3) 0.0403(19) Uani 1 1 d U . .
H46 H 0.4809 0.0991 0.5048 0.060 Uiso 1 1 calc R . .
C47 C 0.4383(4) 0.0713(5) 0.4239(3) 0.0389(18) Uani 1 1 d U . .
H47 H 0.4203 0.0156 0.4281 0.058 Uiso 1 1 calc R . .
C48 C 0.4284(4) 0.1027(5) 0.3721(3) 0.0298(16) Uani 1 1 d U . .
H48 H 0.4040 0.0682 0.3411 0.045 Uiso 1 1 calc R . .
C49 C 0.4542(3) 0.1842(4) 0.3657(3) 0.0215(14) Uani 1 1 d U . .
C50 C 0.5166(3) 0.2653(4) 0.2943(3) 0.0211(14) Uani 1 1 d U . .
H50A H 0.5110 0.3242 0.2769 0.032 Uiso 1 1 calc R . .
H50B H 0.5511 0.2701 0.3315 0.032 Uiso 1 1 calc R . .
C51 C 0.5391(3) 0.1989(4) 0.2614(3) 0.0204(14) Uani 1 1 d U . .
H51A H 0.5780 0.2229 0.2539 0.031 Uiso 1 1 calc R . .
H51B H 0.5538 0.1438 0.2827 0.031 Uiso 1 1 calc R . .
C52 C 0.4727(3) 0.2507(4) 0.1680(3) 0.0207(14) Uani 1 1 d U . .
H52A H 0.4598 0.3055 0.1820 0.031 Uiso 1 1 calc R . .
H52B H 0.4350 0.2344 0.1340 0.031 Uiso 1 1 calc R . .
C53 C 0.5341(3) 0.2682(4) 0.1552(3) 0.0218(14) Uani 1 1 d U . .
C54 C 0.5671(4) 0.3411(5) 0.1505(3) 0.0293(16) Uani 1 1 d U . .
H54 H 0.5560 0.4001 0.1559 0.044 Uiso 1 1 calc R . .
C55 C 0.6220(4) 0.3127(5) 0.1358(3) 0.0322(17) Uani 1 1 d U . .
H55 H 0.6545 0.3492 0.1293 0.048 Uiso 1 1 calc R . .
C56 C 0.6187(4) 0.2251(5) 0.1331(3) 0.0314(17) Uani 1 1 d U . .
H56 H 0.6493 0.1885 0.1242 0.047 Uiso 1 1 calc R . .
C57 C 0.4001(3) 0.0460(4) 0.1044(2) 0.0156(13) Uani 1 1 d U . .
C58 C 0.4588(3) -0.0054(4) 0.1247(3) 0.0168(13) Uani 1 1 d U . .
H58 H 0.4661 -0.0425 0.1553 0.025 Uiso 1 1 calc R . .
C59 C 0.5066(3) -0.0022(4) 0.1002(3) 0.0195(14) Uani 1 1 d U . .
H59 H 0.5462 -0.0375 0.1138 0.029 Uiso 1 1 calc R . .
C60 C 0.4961(3) 0.0523(4) 0.0560(3) 0.0212(14) Uani 1 1 d U . .
H60 H 0.5289 0.0548 0.0396 0.032 Uiso 1 1 calc R . .
C61 C 0.4386(3) 0.1032(4) 0.0357(3) 0.0221(14) Uani 1 1 d U . .
H61 H 0.4319 0.1405 0.0053 0.033 Uiso 1 1 calc R . .
C62 C 0.3904(3) 0.1001(4) 0.0594(3) 0.0195(13) Uani 1 1 d U . .
H62 H 0.3506 0.1349 0.0449 0.029 Uiso 1 1 calc R . .
C63 C 0.3260(3) -0.0646(4) 0.1519(3) 0.0153(13) Uani 1 1 d U . .
C64 C 0.3134(3) -0.0899(4) 0.1977(3) 0.0188(13) Uani 1 1 d U . .
H64 H 0.3182 -0.0480 0.2256 0.028 Uiso 1 1 calc R . .
C65 C 0.2940(3) -0.1754(4) 0.2032(3) 0.0212(14) Uani 1 1 d U . .
H65 H 0.2850 -0.1916 0.2345 0.032 Uiso 1 1 calc R . .
C66 C 0.2878(3) -0.2371(4) 0.1635(3) 0.0220(14) Uani 1 1 d U . .
H66 H 0.2740 -0.2955 0.1672 0.033 Uiso 1 1 calc R . .
C67 C 0.3017(4) -0.2138(5) 0.1181(3) 0.0252(15) Uani 1 1 d U . .
H67 H 0.2977 -0.2564 0.0908 0.038 Uiso 1 1 calc R . .
C68 C 0.3214(3) -0.1282(4) 0.1127(3) 0.0202(14) Uani 1 1 d U . .
H68 H 0.3318 -0.1128 0.0818 0.030 Uiso 1 1 calc R . .
C69 C 0.2641(3) 0.0880(4) 0.0904(3) 0.0168(13) Uani 1 1 d U . .
C70 C 0.2324(4) 0.1640(5) 0.0979(3) 0.0255(15) Uani 1 1 d U . .
H70 H 0.2525 0.1975 0.1303 0.039 Uiso 1 1 calc R . .
C71 C 0.1719(4) 0.1919(5) 0.0589(3) 0.0320(17) Uani 1 1 d U . .
H71 H 0.1506 0.2437 0.0650 0.048 Uiso 1 1 calc R . .
C72 C 0.1423(4) 0.1449(5) 0.0113(3) 0.0274(16) Uani 1 1 d U . .
H72 H 0.1010 0.1644 -0.0155 0.041 Uiso 1 1 calc R . .
C73 C 0.1733(4) 0.0697(5) 0.0031(3) 0.0290(16) Uani 1 1 d U . .
H73 H 0.1535 0.0373 -0.0298 0.043 Uiso 1 1 calc R . .
C74 C 0.2331(4) 0.0410(5) 0.0423(3) 0.0277(16) Uani 1 1 d U . .
H74 H 0.2533 -0.0118 0.0364 0.042 Uiso 1 1 calc R . .
C75 C 0.8159(8) 0.0837(12) 0.4357(8) 0.070(5) Uani 0.610(7) 1 d PU A 1
H75A H 0.8389 0.1107 0.4715 0.105 Uiso 0.610(7) 1 calc PR A 1
H75B H 0.8175 0.1240 0.4072 0.105 Uiso 0.610(7) 1 calc PR A 1
H75C H 0.8386 0.0283 0.4336 0.105 Uiso 0.610(7) 1 calc PR A 1
C76 C 0.7428(9) 0.0649(13) 0.4276(7) 0.047(3) Uani 0.610(7) 1 d PU A 1
C77 C 0.7174(8) 0.0772(10) 0.4675(6) 0.037(3) Uani 0.610(7) 1 d PU A 1
H77 H 0.7461 0.0949 0.5029 0.055 Uiso 0.610(7) 1 calc PR A 1
C78 C 0.6452(9) 0.0627(11) 0.4547(7) 0.049(3) Uani 0.610(7) 1 d PU A 1
H78 H 0.6277 0.0748 0.4822 0.074 Uiso 0.610(7) 1 calc PR A 1
C79 C 0.6045(9) 0.0348(13) 0.4089(7) 0.050(3) Uani 0.610(7) 1 d PU A 1
H79 H 0.5582 0.0239 0.4022 0.076 Uiso 0.610(7) 1 calc PR A 1
C80 C 0.6327(9) 0.0208(13) 0.3679(7) 0.046(3) Uani 0.610(7) 1 d PU A 1
H80 H 0.6039 0.0016 0.3329 0.069 Uiso 0.610(7) 1 calc PR A 1
C81 C 0.6986(8) 0.0339(13) 0.3774(7) 0.040(3) Uani 0.610(7) 1 d PU A 1
H81 H 0.7152 0.0218 0.3495 0.060 Uiso 0.610(7) 1 calc PR A 1
C101 C 0.6505(10) 0.0221(19) 0.3646(7) 0.044(4) Uani 0.390(7) 1 d PGDU A 2
H101 H 0.6186 0.0061 0.3299 0.066 Uiso 0.390(7) 1 calc PR A 2
C100 C 0.6298(8) 0.0329(16) 0.4082(8) 0.049(4) Uani 0.390(7) 1 d PGDU A 2
H100 H 0.5838 0.0242 0.4034 0.074 Uiso 0.390(7) 1 calc PR A 2
C104 C 0.6764(10) 0.0564(15) 0.4590(7) 0.051(4) Uani 0.390(7) 1 d PGDU A 2
C103 C 0.7438(9) 0.0691(15) 0.4662(8) 0.054(5) Uani 0.390(7) 1 d PGDU A 2
H103 H 0.7757 0.0851 0.5009 0.081 Uiso 0.390(7) 1 calc PR A 2
C102 C 0.7645(8) 0.0583(17) 0.4225(9) 0.056(5) Uani 0.390(7) 1 d PGDU A 2
H102 H 0.8105 0.0670 0.4274 0.083 Uiso 0.390(7) 1 calc PR A 2
C105 C 0.7179(11) 0.0348(19) 0.3717(8) 0.048(5) Uani 0.390(7) 1 d PGDU A 2
H105 H 0.7320 0.0274 0.3419 0.072 Uiso 0.390(7) 1 calc PR A 2
C106 C 0.6540(14) 0.055(2) 0.5050(12) 0.083(7) Uani 0.390(7) 1 d PDU A 2
H10A H 0.6052 0.0446 0.4916 0.125 Uiso 0.390(7) 1 calc PR A 2
H10B H 0.6642 0.1121 0.5238 0.125 Uiso 0.390(7) 1 calc PR A 2
H10C H 0.6775 0.0081 0.5302 0.125 Uiso 0.390(7) 1 calc PR A 2
C82 C 0.2561(5) 0.2253(7) 0.4092(3) 0.043(3) Uani 0.610(7) 1 d PGDU A 1
H82 H 0.2484 0.2469 0.3736 0.065 Uiso 0.610(7) 1 calc PR A 1
C83 C 0.3217(4) 0.2159(7) 0.4466(4) 0.048(3) Uani 0.610(7) 1 d PGDU A 1
H83 H 0.3589 0.2309 0.4366 0.071 Uiso 0.610(7) 1 calc PR A 1
C84 C 0.3330(4) 0.1844(7) 0.4986(3) 0.046(3) Uani 0.610(7) 1 d PGDU A 1
H84 H 0.3778 0.1779 0.5241 0.070 Uiso 0.610(7) 1 calc PR A 1
C85 C 0.2786(5) 0.1624(7) 0.5131(3) 0.045(3) Uani 0.610(7) 1 d PGDU A 1
H85 H 0.2863 0.1409 0.5486 0.067 Uiso 0.610(7) 1 calc PR A 1
C86 C 0.2130(4) 0.1718(7) 0.4757(4) 0.041(3) Uani 0.610(7) 1 d PGDU A 1
H86 H 0.1758 0.1568 0.4856 0.062 Uiso 0.610(7) 1 calc PR A 1
C87 C 0.2017(4) 0.2033(7) 0.4237(3) 0.045(3) Uani 0.610(7) 1 d PGDU A 1
C88 C 0.1318(8) 0.2192(14) 0.3845(7) 0.056(4) Uani 0.610(7) 1 d PU A 1
H88A H 0.1334 0.2423 0.3504 0.084 Uiso 0.610(7) 1 calc PR A 1
H88B H 0.1095 0.2622 0.3998 0.084 Uiso 0.610(7) 1 calc PR A 1
H88C H 0.1065 0.1637 0.3773 0.084 Uiso 0.610(7) 1 calc PR A 1
C82A C 0.2702(6) 0.2348(11) 0.4324(6) 0.051(4) Uani 0.390(7) 1 d PGDU A 2
H82A H 0.3140 0.2552 0.4365 0.076 Uiso 0.390(7) 1 calc PR A 2
C83A C 0.2160(8) 0.2491(12) 0.3839(6) 0.054(4) Uani 0.390(7) 1 d PGDU A 2
H83A H 0.2228 0.2793 0.3548 0.081 Uiso 0.390(7) 1 calc PR A 2
C84A C 0.1520(7) 0.2193(13) 0.3778(5) 0.051(5) Uani 0.390(7) 1 d PGDU A 2
H84A H 0.1149 0.2291 0.3446 0.076 Uiso 0.390(7) 1 calc PR A 2
C85A C 0.1421(6) 0.1751(11) 0.4203(6) 0.039(4) Uani 0.390(7) 1 d PGDU A 2
H85A H 0.0983 0.1546 0.4162 0.059 Uiso 0.390(7) 1 calc PR A 2
C86A C 0.1963(8) 0.1607(10) 0.4689(5) 0.045(4) Uani 0.390(7) 1 d PGDU A 2
H86A H 0.1895 0.1305 0.4979 0.068 Uiso 0.390(7) 1 calc PR A 2
C87A C 0.2603(7) 0.1906(11) 0.4749(5) 0.037(3) Uani 0.390(7) 1 d PGDU A 2
C88A C 0.3199(12) 0.1732(16) 0.5280(10) 0.045(5) Uani 0.390(7) 1 d PU A 2
H88D H 0.3612 0.1979 0.5255 0.068 Uiso 0.390(7) 1 calc PR A 2
H88E H 0.3255 0.1095 0.5342 0.068 Uiso 0.390(7) 1 calc PR A 2
H88F H 0.3113 0.2010 0.5582 0.068 Uiso 0.390(7) 1 calc PR A 2
N1 N 0.0166(3) 0.5702(3) 0.3002(2) 0.0149(11) Uani 1 1 d . . .
N2 N 0.4823(3) 0.1790(4) 0.2087(2) 0.0174(12) Uani 1 1 d D . .
O2 O -0.0571(3) 0.5363(3) 0.3755(2) 0.0343(13) Uani 1 1 d . . .
O3 O 0.5652(2) 0.1951(3) 0.1448(2) 0.0280(12) Uani 1 1 d . . .
O1 O 0.2152(2) 0.6471(3) 0.23844(19) 0.0243(11) Uani 1 1 d . . .
O4 O 0.2697(3) 0.1046(3) 0.2531(2) 0.0298(12) Uani 1 1 d . . .
P1 P 0.05450(8) 0.51772(10) 0.20774(6) 0.0139(3) Uani 1 1 d . . .
P2 P 0.15278(8) 0.70247(10) 0.35637(6) 0.0120(3) Uani 1 1 d . . .
P3 P 0.43570(8) 0.22779(11) 0.29720(7) 0.0154(4) Uani 1 1 d . . .
P4 P 0.34420(8) 0.05151(10) 0.14256(6) 0.0135(3) Uani 1 1 d . . .
Cl2 Cl 0.46575(8) 0.00515(10) 0.26496(6) 0.0206(4) Uani 1 1 d . . .
Cl1 Cl 0.02347(8) 0.74074(10) 0.23602(6) 0.0164(3) Uani 1 1 d . . .
Ru1 Ru 0.10286(2) 0.61519(3) 0.277898(19) 0.01133(14) Uani 1 1 d . . .
Ru2 Ru 0.39023(2) 0.13582(3) 0.22325(2) 0.01428(15) Uani 1 1 d . . .
H1 H 0.141(3) 0.530(4) 0.306(3) 0.021 Uiso 1 1 d . . .
H10H H 0.355(3) 0.221(4) 0.192(3) 0.021 Uiso 1 1 d . . .
HN2 H 0.494(3) 0.132(3) 0.196(3) 0.021 Uiso 1 1 d D . .
H2 H 0.003(4) 0.617(5) 0.312(3) 0.021 Uiso 1 1 d . . .

loop_
_atom_site_aniso_label
_atom_site_aniso_U_11
_atom_site_aniso_U_22
_atom_site_aniso_U_33
_atom_site_aniso_U_23
_atom_site_aniso_U_13
_atom_site_aniso_U_12
C0 0.018(3) 0.014(3) 0.015(3) -0.002(2) 0.008(2) -0.002(2)
C2 0.019(3) 0.016(3) 0.017(3) -0.001(3) 0.007(3) 0.000(2)
C3 0.020(3) 0.023(3) 0.023(3) -0.007(3) 0.009(3) 0.001(3)
C4 0.026(4) 0.029(4) 0.021(3) -0.006(3) 0.015(3) -0.004(3)
C5 0.029(4) 0.029(4) 0.015(3) 0.000(3) 0.011(3) -0.003(3)
C6 0.023(3) 0.023(3) 0.016(3) 0.000(3) 0.007(3) 0.003(3)
C7 0.017(3) 0.016(3) 0.018(3) -0.001(3) 0.006(3) 0.000(2)
C8 0.019(3) 0.020(3) 0.025(3) 0.005(3) 0.009(3) 0.000(3)
C9 0.020(3) 0.013(3) 0.028(4) 0.002(3) 0.001(3) -0.004(3)
C10 0.025(4) 0.016(3) 0.023(3) -0.005(3) 0.003(3) -0.001(3)
C11 0.021(3) 0.017(3) 0.017(3) 0.001(3) 0.004(3) 0.001(3)
C12 0.013(3) 0.014(3) 0.015(3) 0.001(2) 0.003(2) 0.002(2)
C13 0.015(3) 0.019(3) 0.013(3) 0.004(2) 0.008(2) 0.001(2)
C14 0.024(3) 0.017(3) 0.022(3) -0.002(3) 0.011(3) 0.002(3)
C14A 0.019(3) 0.020(3) 0.019(3) 0.002(3) 0.005(3) 0.003(3)
C15 0.018(3) 0.029(4) 0.018(3) 0.000(3) 0.005(3) -0.002(3)
C16 0.017(3) 0.032(4) 0.015(3) 0.007(3) 0.007(3) 0.007(3)
C17 0.026(4) 0.026(4) 0.019(3) 0.003(3) 0.006(3) 0.011(3)
C18 0.020(3) 0.022(3) 0.016(3) -0.001(3) 0.004(3) 0.004(3)
C19 0.038(4) 0.043(5) 0.045(4) -0.003(4) 0.032(4) -0.003(4)
C20 0.033(4) 0.038(4) 0.027(4) 0.000(3) 0.017(3) -0.014(3)
C21 0.038(4) 0.021(3) 0.026(4) -0.002(3) 0.017(3) -0.007(3)
C22 0.028(3) 0.019(3) 0.017(3) -0.003(3) 0.012(3) -0.001(3)
C23 0.023(3) 0.019(3) 0.019(3) 0.003(3) 0.010(3) -0.001(3)
C24 0.012(3) 0.018(3) 0.019(3) 0.001(3) 0.006(3) -0.002(2)
C25 0.017(3) 0.017(3) 0.020(3) -0.001(3) 0.007(3) -0.004(2)
C26 0.027(3) 0.016(3) 0.017(3) 0.000(3) 0.007(3) 0.001(3)
C27 0.051(4) 0.025(4) 0.020(3) 0.000(3) 0.006(3) -0.009(3)
C28 0.081(6) 0.039(5) 0.023(4) -0.002(4) -0.002(4) -0.019(4)
C29 0.082(6) 0.038(5) 0.018(4) 0.004(3) 0.002(4) -0.011(4)
C30 0.058(5) 0.025(4) 0.023(4) 0.004(3) 0.015(4) -0.005(3)
C31 0.036(4) 0.020(3) 0.016(3) -0.001(3) 0.009(3) -0.001(3)
C32 0.031(4) 0.022(3) 0.030(4) -0.001(3) 0.016(3) 0.003(3)
C33 0.032(4) 0.035(4) 0.037(4) -0.006(3) 0.019(3) 0.007(3)
C34 0.033(4) 0.032(4) 0.034(4) -0.006(3) 0.010(3) 0.014(3)
C35 0.036(4) 0.022(4) 0.029(4) 0.001(3) 0.007(3) 0.008(3)
C36 0.027(4) 0.018(3) 0.024(3) -0.001(3) 0.009(3) 0.002(3)
C37 0.019(3) 0.015(3) 0.019(3) -0.005(3) 0.005(3) 0.001(2)
C1 0.022(3) 0.010(3) 0.015(3) 0.000(2) 0.006(3) 0.002(2)
C38A 0.036(4) 0.019(4) 0.021(3) 0.001(3) 0.003(3) 0.005(3)
C39 0.031(4) 0.023(3) 0.016(3) 0.000(3) 0.010(3) 0.002(3)
C40 0.020(3) 0.016(3) 0.016(3) -0.004(2) 0.004(3) 0.001(2)
C41 0.024(3) 0.022(3) 0.026(3) 0.000(3) 0.011(3) 0.000(3)
C42 0.026(4) 0.030(4) 0.033(4) -0.006(3) 0.014(3) 0.006(3)
C43 0.027(4) 0.024(4) 0.028(4) -0.005(3) 0.004(3) 0.011(3)
C44 0.025(3) 0.026(3) 0.022(3) -0.001(3) 0.006(3) 0.003(3)
C45 0.036(4) 0.034(4) 0.023(4) -0.003(3) 0.007(3) 0.003(3)
C46 0.053(5) 0.039(4) 0.025(4) 0.006(3) 0.010(3) 0.005(4)
C47 0.058(5) 0.028(4) 0.030(4) 0.006(3) 0.015(4) -0.001(4)
C48 0.041(4) 0.023(4) 0.026(4) 0.000(3) 0.013(3) 0.002(3)
C49 0.024(3) 0.021(3) 0.020(3) 0.000(3) 0.009(3) 0.007(3)
C50 0.017(3) 0.023(3) 0.023(3) -0.005(3) 0.007(3) -0.003(3)
C51 0.016(3) 0.024(4) 0.022(3) -0.004(3) 0.008(3) -0.002(3)
C52 0.024(3) 0.021(3) 0.020(3) 0.000(3) 0.011(3) 0.000(3)
C53 0.026(3) 0.022(3) 0.022(3) -0.006(3) 0.014(3) -0.004(3)
C54 0.033(4) 0.026(4) 0.034(4) -0.004(3) 0.018(3) -0.006(3)
C55 0.032(4) 0.040(4) 0.033(4) -0.007(3) 0.022(3) -0.013(3)
C56 0.030(4) 0.039(4) 0.034(4) -0.009(3) 0.023(3) -0.005(3)
C57 0.017(3) 0.015(3) 0.017(3) -0.004(2) 0.008(2) -0.003(2)
C58 0.018(3) 0.018(3) 0.017(3) -0.002(3) 0.009(3) -0.001(2)
C59 0.016(3) 0.021(3) 0.022(3) -0.008(3) 0.009(3) -0.001(3)
C60 0.023(3) 0.026(3) 0.021(3) -0.010(3) 0.015(3) -0.008(3)
C61 0.029(4) 0.024(3) 0.017(3) -0.001(3) 0.012(3) -0.007(3)
C62 0.020(3) 0.020(3) 0.019(3) 0.000(3) 0.009(3) -0.002(3)
C63 0.013(3) 0.016(3) 0.018(3) 0.000(2) 0.008(2) 0.000(2)
C64 0.018(3) 0.018(3) 0.021(3) -0.001(3) 0.008(3) 0.000(3)
C65 0.021(3) 0.021(3) 0.024(3) 0.005(3) 0.011(3) 0.001(3)
C66 0.021(3) 0.016(3) 0.028(4) 0.003(3) 0.008(3) -0.002(3)
C67 0.028(4) 0.021(3) 0.027(4) -0.005(3) 0.011(3) -0.005(3)
C68 0.024(3) 0.019(3) 0.020(3) -0.002(3) 0.012(3) 0.000(3)
C69 0.015(3) 0.021(3) 0.018(3) 0.001(3) 0.009(2) -0.002(2)
C70 0.027(4) 0.026(4) 0.023(3) 0.000(3) 0.009(3) 0.007(3)
C71 0.028(4) 0.031(4) 0.032(4) 0.001(3) 0.006(3) 0.013(3)
C72 0.020(3) 0.035(4) 0.025(4) 0.006(3) 0.005(3) 0.005(3)
C73 0.023(4) 0.035(4) 0.023(4) -0.006(3) 0.002(3) 0.002(3)
C74 0.023(3) 0.028(4) 0.028(3) -0.007(3) 0.003(3) 0.005(3)
C75 0.041(8) 0.055(9) 0.091(11) 0.005(8) -0.002(8) 0.018(7)
C76 0.045(6) 0.041(5) 0.047(6) 0.003(5) 0.008(5) 0.016(5)
C77 0.034(6) 0.036(5) 0.032(5) -0.002(5) 0.001(5) 0.007(5)
C78 0.059(7) 0.046(6) 0.043(6) 0.005(5) 0.018(6) 0.016(6)
C79 0.044(6) 0.041(5) 0.054(5) 0.001(5) 0.004(5) 0.010(5)
C80 0.049(7) 0.040(6) 0.037(6) 0.002(5) 0.003(6) 0.010(6)
C81 0.047(7) 0.032(5) 0.033(5) -0.001(5) 0.006(5) 0.014(5)
C101 0.045(4) 0.043(4) 0.043(4) 0.000(2) 0.016(2) 0.001(2)
C100 0.056(8) 0.043(6) 0.045(6) 0.001(6) 0.016(7) 0.011(7)
C104 0.049(8) 0.047(6) 0.049(6) 0.009(6) 0.009(7) 0.011(7)
C103 0.058(8) 0.046(6) 0.043(6) 0.002(6) 0.002(7) 0.011(7)
C102 0.056(8) 0.045(6) 0.049(7) 0.003(6) -0.001(7) 0.008(7)
C105 0.054(8) 0.036(6) 0.040(7) 0.001(6) 0.001(7) 0.011(7)
C106 0.077(12) 0.070(12) 0.078(12) -0.002(11) -0.001(11) 0.010(11)
C82 0.042(5) 0.050(6) 0.043(6) -0.004(5) 0.021(5) -0.006(5)
C83 0.047(5) 0.050(5) 0.044(5) 0.000(5) 0.015(5) 0.001(5)
C84 0.046(6) 0.046(6) 0.045(6) -0.005(5) 0.014(5) 0.002(5)
C85 0.046(6) 0.047(6) 0.045(6) -0.003(5) 0.021(5) 0.003(5)
C86 0.043(6) 0.043(6) 0.043(5) -0.002(5) 0.023(5) 0.000(5)
C87 0.043(6) 0.045(6) 0.046(6) -0.005(5) 0.016(5) -0.001(5)
C88 0.045(8) 0.074(9) 0.048(8) -0.011(7) 0.014(7) -0.006(7)
C82A 0.043(7) 0.059(7) 0.048(7) 0.001(6) 0.014(6) -0.008(6)
C83A 0.049(7) 0.059(7) 0.047(6) 0.005(6) 0.011(6) -0.010(6)
C84A 0.049(7) 0.053(7) 0.045(7) 0.000(7) 0.010(7) -0.003(7)
C85A 0.039(7) 0.042(7) 0.040(7) -0.008(6) 0.019(6) -0.004(6)
C86A 0.048(6) 0.046(6) 0.043(6) -0.007(6) 0.017(6) -0.002(6)
C87A 0.038(6) 0.040(6) 0.036(6) -0.008(6) 0.018(6) 0.000(6)
C88A 0.045(10) 0.034(9) 0.055(10) -0.004(9) 0.017(9) -0.002(8)
N1 0.015(3) 0.014(3) 0.017(3) -0.001(2) 0.007(2) 0.001(2)
N2 0.016(3) 0.017(3) 0.022(3) -0.003(2) 0.010(2) 0.000(2)
O2 0.045(3) 0.024(3) 0.049(3) -0.013(2) 0.036(3) -0.008(2)
O3 0.030(3) 0.025(3) 0.040(3) -0.010(2) 0.025(2) -0.006(2)
O1 0.026(3) 0.022(3) 0.033(3) 0.001(2) 0.021(2) 0.000(2)
O4 0.031(3) 0.026(3) 0.044(3) 0.001(2) 0.027(3) -0.001(2)
P1 0.0165(8) 0.0107(8) 0.0147(8) -0.0012(6) 0.0061(7) -0.0004(6)
P2 0.0129(8) 0.0118(8) 0.0115(8) 0.0006(6) 0.0048(6) 0.0009(6)
P3 0.0156(8) 0.0139(8) 0.0173(8) -0.0024(7) 0.0069(7) 0.0002(6)
P4 0.0133(8) 0.0140(8) 0.0155(8) -0.0012(6) 0.0081(7) -0.0002(6)
Cl2 0.0224(8) 0.0181(8) 0.0216(8) -0.0002(7) 0.0086(7) 0.0017(6)
Cl1 0.0189(8) 0.0127(7) 0.0170(8) 0.0015(6) 0.0062(6) 0.0027(6)
Ru1 0.0123(3) 0.0102(3) 0.0121(3) -0.00019(19) 0.0053(2) -0.00001(19)
Ru2 0.0137(3) 0.0144(3) 0.0171(3) -0.0032(2) 0.0084(2) -0.0010(2)

loop_
_atom_type_symbol
_atom_type_description
_atom_type_scat_dispersion_real
_atom_type_scat_dispersion_imag
_atom_type_scat_source
C C 0.0033 0.0016 'International Tables Vol C Tables 4.2.6.8 and 6.1.1.4'
H H 0.0000 0.0000 'International Tables Vol C Tables 4.2.6.8 and 6.1.1.4'
N N 0.0061 0.0033 'International Tables Vol C Tables 4.2.6.8 and 6.1.1.4'
O O 0.0106 0.0060 'International Tables Vol C Tables 4.2.6.8 and 6.1.1.4'
P P 0.1023 0.0942 'International Tables Vol C Tables 4.2.6.8 and 6.1.1.4'
Cl Cl 0.1484 0.1585 'International Tables Vol C Tables 4.2.6.8 and 6.1.1.4'
Ru Ru -1.2594 0.8363 'International Tables Vol C Tables 4.2.6.8 and 6.1.1.4'

loop_
_geom_angle_atom_site_label_1
_geom_angle_atom_site_label_2
_geom_angle_atom_site_label_3
_geom_angle
C2 C0 C6 118.8(6)
C2 C0 P2 118.2(5)
C6 C0 P2 122.7(5)
C0 C2 H0aa 119.6
C3 C2 C0 120.8(6)
C3 C2 H0aa 119.6
C2 C3 H3 120.1
C2 C3 C4 119.8(6)
C4 C3 H3 120.1
C3 C4 H4 119.8
C5 C4 C3 120.3(6)
C5 C4 H4 119.8
C4 C5 H5 119.9
C4 C5 C6 120.2(6)
C6 C5 H5 119.9
C0 C6 H6 120.0
C5 C6 C0 120.1(6)
C5 C6 H6 120.0
C8 C7 H7 119.6
C8 C7 C12 120.7(6)
C12 C7 H7 119.6
C7 C8 H8 120.0
C9 C8 C7 120.1(6)
C9 C8 H8 120.0
C8 C9 H9 120.1
C8 C9 C10 119.8(6)
C10 C9 H9 120.1
C9 C10 H10 120.1
C9 C10 C11 119.8(6)
C11 C10 H10 120.1
C10 C11 H11 119.5
C10 C11 C12 121.0(6)
C12 C11 H11 119.5
C7 C12 P2 119.8(5)
C11 C12 C7 118.5(6)
C11 C12 P2 121.6(5)
C14A C13 P2 121.4(5)
C18 C13 C14A 118.4(6)
C18 C13 P2 120.1(5)
O4 C14 Ru2 176.9(6)
C13 C14A H14A 119.7
C15 C14A C13 120.7(6)
C15 C14A H14A 119.7
C14A C15 H15 119.8
C16 C15 C14A 120.4(6)
C16 C15 H15 119.8
C15 C16 H16 120.2
C15 C16 C17 119.6(6)
C17 C16 H16 120.2
C16 C17 H17 119.8
C16 C17 C18 120.3(6)
C18 C17 H17 119.8
C13 C18 C17 120.6(6)
C13 C18 H18 119.7
C17 C18 H18 119.7
C20 C19 H19 124.5
C20 C19 O2 111.0(7)
O2 C19 H19 124.5
C19 C20 H20 126.9
C19 C20 C21 106.2(6)
C21 C20 H20 126.9
C20 C21 H21 126.5
C22 C21 C20 107.0(6)
C22 C21 H21 126.5
C21 C22 C23 134.1(6)
C21 C22 O2 109.7(6)
O2 C22 C23 116.0(6)
C22 C23 H23A 108.7
C22 C23 H23B 108.7
C22 C23 N1 114.1(5)
H23A C23 H23B 107.6
N1 C23 H23A 108.7
N1 C23 H23B 108.7
H24A C24 H24B 108.2
C25 C24 H24A 109.6
C25 C24 H24B 109.6
N1 C24 H24A 109.6
N1 C24 H24B 109.6
N1 C24 C25 110.1(5)
C24 C25 H25A 110.3
C24 C25 H25B 110.3
C24 C25 P1 107.3(4)
H25A C25 H25B 108.5
P1 C25 H25A 110.3
P1 C25 H25B 110.3
C27 C26 C31 119.0(6)
C27 C26 P1 121.0(5)
C31 C26 P1 119.8(5)
C26 C27 H27 119.8
C26 C27 C28 120.4(7)
C28 C27 H27 119.8
C27 C28 H28 119.9
C29 C28 C27 120.2(8)
C29 C28 H28 119.9
C28 C29 H29 119.9
C28 C29 C30 120.2(7)
C30 C29 H29 119.9
C29 C30 H30 120.1
C29 C30 C31 119.9(7)
C31 C30 H30 120.1
C26 C31 H31 119.8
C30 C31 C26 120.3(7)
C30 C31 H31 119.8
C33 C32 H32 119.9
C33 C32 C37 120.3(7)
C37 C32 H32 119.9
C32 C33 H33 120.0
C34 C33 C32 120.1(7)
C34 C33 H33 120.0
C33 C34 H34 120.1
C33 C34 C35 119.9(7)
C35 C34 H34 120.1
C34 C35 H35 119.7
C34 C35 C36 120.5(7)
C36 C35 H35 119.7
C35 C36 H36 119.9
C37 C36 C35 120.2(6)
C37 C36 H36 119.9
C32 C37 P1 118.7(5)
C36 C37 C32 119.0(6)
C36 C37 P1 122.1(5)
O1 C1 Ru1 177.0(6)
C39 C38A H38A 119.9
C43 C38A H38A 119.9
C43 C38A C39 120.2(7)
C38A C39 H39 119.9
C38A C39 C40 120.3(6)
C40 C39 H39 119.9
C39 C40 P3 122.0(5)
C41 C40 C39 118.6(6)
C41 C40 P3 119.3(5)
C40 C41 H41 119.7
C42 C41 C40 120.5(7)
C42 C41 H41 119.7
C41 C42 H42 119.7
C43 C42 C41 120.7(7)
C43 C42 H42 119.7
C38A C43 H43 120.1
C42 C43 C38A 119.7(6)
C42 C43 H43 120.1
C45 C44 H44 119.9
C45 C44 C49 120.2(7)
C49 C44 H44 119.9
C44 C45 H45 119.8
C46 C45 C44 120.5(7)
C46 C45 H45 119.8
C45 C46 H46 120.2
C45 C46 C47 119.7(7)
C47 C46 H46 120.2
C46 C47 H47 119.8
C46 C47 C48 120.3(8)
C48 C47 H47 119.8
C47 C48 H48 119.9
C49 C48 C47 120.2(7)
C49 C48 H48 119.9
C44 C49 P3 121.2(5)
C48 C49 C44 119.2(6)
C48 C49 P3 119.5(5)
H50A C50 H50B 108.4
C51 C50 H50A 110.0
C51 C50 H50B 110.0
C51 C50 P3 108.5(4)
P3 C50 H50A 110.0
P3 C50 H50B 110.0
C50 C51 H51A 109.6
C50 C51 H51B 109.6
H51A C51 H51B 108.1
N2 C51 C50 110.3(5)
N2 C51 H51A 109.6
N2 C51 H51B 109.6
H52A C52 H52B 107.7
C53 C52 H52A 108.9
C53 C52 H52B 108.9
N2 C52 H52A 108.9
N2 C52 H52B 108.9
N2 C52 C53 113.4(5)
C54 C53 C52 134.6(6)
C54 C53 O3 109.9(6)
O3 C53 C52 115.5(6)
C53 C54 H54 126.6
C53 C54 C55 106.7(7)
C55 C54 H54 126.6
C54 C55 H55 126.8
C56 C55 C54 106.4(6)
C56 C55 H55 126.8
C55 C56 H56 124.7
C55 C56 O3 110.6(6)
O3 C56 H56 124.7
C58 C57 P4 119.1(5)
C62 C57 C58 118.9(6)
C62 C57 P4 121.6(5)
C57 C58 H58 119.9
C59 C58 C57 120.3(6)
C59 C58 H58 119.9
C58 C59 H59 120.1
C60 C59 C58 119.8(6)
C60 C59 H59 120.1
C59 C60 H60 119.7
C61 C60 C59 120.5(6)
C61 C60 H60 119.7
C60 C61 H61 119.8
C60 C61 C62 120.3(6)
C62 C61 H61 119.8
C57 C62 H62 119.9
C61 C62 C57 120.3(6)
C61 C62 H62 119.9
C64 C63 C68 118.4(6)
C64 C63 P4 120.0(5)
C68 C63 P4 121.5(5)
C63 C64 H64 119.6
C65 C64 C63 120.7(6)
C65 C64 H64 119.6
C64 C65 H65 119.8
C66 C65 C64 120.4(6)
C66 C65 H65 119.8
C65 C66 H66 120.1
C65 C66 C67 119.9(6)
C67 C66 H66 120.1
C66 C67 H67 120.1
C66 C67 C68 119.9(6)
C68 C67 H67 120.1
C63 C68 H68 119.6
C67 C68 C63 120.7(6)
C67 C68 H68 119.6
C70 C69 C74 117.6(6)
C70 C69 P4 120.6(5)
C74 C69 P4 121.8(5)
C69 C70 H70 119.5
C71 C70 C69 121.0(7)
C71 C70 H70 119.5
C70 C71 H71 119.8
C72 C71 C70 120.4(7)
C72 C71 H71 119.8
C71 C72 H72 120.4
C73 C72 C71 119.3(7)
C73 C72 H72 120.4
C72 C73 H73 119.8
C72 C73 C74 120.3(7)
C74 C73 H73 119.8
C69 C74 H74 119.3
C73 C74 C69 121.3(7)
C73 C74 H74 119.3
C77 C76 C75 123.0(16)
C77 C76 C81 117.4(16)
C81 C76 C75 119.6(16)
C76 C77 H77 120.5
C76 C77 C78 119.0(14)
C78 C77 H77 120.5
C77 C78 H78 118.1
C79 C78 C77 123.8(16)
C79 C78 H78 118.1
C78 C79 H79 122.0
C78 C79 C80 116.0(17)
C80 C79 H79 122.0
C79 C80 H80 118.8
C81 C80 C79 122.5(14)
C81 C80 H80 118.8
C76 C81 H81 119.4
C80 C81 C76 121.2(16)
C80 C81 H81 119.4
C100 C101 H101 120.0
C100 C101 C105 120.0
C105 C101 H101 120.0
C101 C100 H100 120.0
C104 C100 C101 120.0
C104 C100 H100 120.0
C100 C104 C103 120.0
C100 C104 C106 117.6(14)
C103 C104 C106 121.9(13)
C104 C103 H103 120.0
C104 C103 C102 120.0
C102 C103 H103 120.0
C103 C102 H102 120.0
C105 C102 C103 120.0
C105 C102 H102 120.0
C101 C105 H105 120.0
C102 C105 C101 120.0
C102 C105 H105 120.0
C104 C106 H10A 109.5
C104 C106 H10B 109.5
C104 C106 H10C 109.5
H10A C106 H10B 109.5
H10A C106 H10C 109.5
H10B C106 H10C 109.5
C83 C82 H82 120.0
C83 C82 C87 120.0
C87 C82 H82 120.0
C82 C83 H83 120.0
C84 C83 C82 120.0
C84 C83 H83 120.0
C83 C84 H84 120.0
C83 C84 C85 120.0
C85 C84 H84 120.0
C84 C85 H85 120.0
C86 C85 C84 120.0
C86 C85 H85 120.0
C85 C86 H86 120.0
C87 C86 C85 120.0
C87 C86 H86 120.0
C82 C87 C88 119.3(9)
C86 C87 C82 120.0
C86 C87 C88 120.5(9)
C87 C88 H88A 109.5
C87 C88 H88B 109.5
C87 C88 H88C 109.5
H88A C88 H88B 109.5
H88A C88 H88C 109.5
H88B C88 H88C 109.5
C83A C82A H82A 120.0
C83A C82A C87A 120.0
C87A C82A H82A 120.0
C82A C83A H83A 120.0
C82A C83A C84A 120.0
C84A C83A H83A 120.0
C83A C84A H84A 120.0
C85A C84A C83A 120.0
C85A C84A H84A 120.0
C84A C85A H85A 120.0
C86A C85A C84A 120.0
C86A C85A H85A 120.0
C85A C86A H86A 120.0
C87A C86A C85A 120.0
C87A C86A H86A 120.0
C82A C87A C88A 120.2(14)
C86A C87A C82A 120.0
C86A C87A C88A 119.8(14)
C87A C88A H88D 109.5
C87A C88A H88E 109.5
C87A C88A H88F 109.5
H88D C88A H88E 109.5
H88D C88A H88F 109.5
H88E C88A H88F 109.5
C23 N1 Ru1 115.4(4)
C23 N1 H2 107(5)
C24 N1 C23 112.0(5)
C24 N1 Ru1 110.4(4)
C24 N1 H2 106(5)
Ru1 N1 H2 105(5)
C51 N2 Ru2 111.0(4)
C51 N2 HN2 105(5)
C52 N2 C51 111.9(5)
C52 N2 Ru2 116.4(4)
C52 N2 HN2 108(5)
Ru2 N2 HN2 103(5)
C19 O2 C22 106.0(5)
C56 O3 C53 106.4(5)
C25 P1 Ru1 104.7(2)
C26 P1 C25 106.0(3)
C26 P1 C37 101.5(3)
C26 P1 Ru1 119.5(2)
C37 P1 C25 107.3(3)
C37 P1 Ru1 117.0(2)
C0 P2 C12 102.6(3)
C0 P2 C13 101.8(3)
C0 P2 Ru1 113.5(2)
C12 P2 C13 102.2(3)
C12 P2 Ru1 117.5(2)
C13 P2 Ru1 117.0(2)
C40 P3 C49 100.9(3)
C40 P3 C50 106.0(3)
C40 P3 Ru2 117.7(2)
C49 P3 C50 106.9(3)
C49 P3 Ru2 119.4(2)
C50 P3 Ru2 104.9(2)
C57 P4 C63 104.1(3)
C57 P4 C69 102.3(3)
C57 P4 Ru2 112.7(2)
C63 P4 Ru2 115.7(2)
C69 P4 C63 101.8(3)
C69 P4 Ru2 118.3(2)
C1 Ru1 N1 171.7(2)
C1 Ru1 P1 91.1(2)
C1 Ru1 P2 92.3(2)
C1 Ru1 Cl1 102.16(19)
C1 Ru1 H1 88(2)
N1 Ru1 P1 81.36(14)
N1 Ru1 P2 94.95(14)
N1 Ru1 Cl1 82.11(14)
N1 Ru1 H1 87(2)
P1 Ru1 P2 173.76(6)
P1 Ru1 Cl1 95.94(6)
P1 Ru1 H1 81(2)
P2 Ru1 Cl1 88.50(5)
P2 Ru1 H1 93(2)
Cl1 Ru1 H1 169(2)
C14 Ru2 N2 172.0(2)
C14 Ru2 P3 91.2(2)
C14 Ru2 P4 91.5(2)
C14 Ru2 Cl2 102.5(2)
C14 Ru2 H10H 90(2)
N2 Ru2 P3 81.28(14)
N2 Ru2 P4 95.77(14)
N2 Ru2 Cl2 81.22(14)
N2 Ru2 H10H 87(2)
P3 Ru2 P4 175.11(6)
P3 Ru2 Cl2 95.95(6)
P3 Ru2 H10H 86(2)
P4 Ru2 Cl2 87.41(6)
P4 Ru2 H10H 90(2)
Cl2 Ru2 H10H 168(2)

loop_
_geom_bond_atom_site_label_1
_geom_bond_atom_site_label_2
_geom_bond_distance
C0 C2 1.398(9)
C0 C6 1.403(9)
C0 P2 1.826(6)
C2 H0aa 0.9500
C2 C3 1.385(9)
C3 H3 0.9500
C3 C4 1.385(9)
C4 H4 0.9500
C4 C5 1.383(10)
C5 H5 0.9500
C5 C6 1.390(9)
C6 H6 0.9500
C7 H7 0.9500
C7 C8 1.393(9)
C7 C12 1.392(8)
C8 H8 0.9500
C8 C9 1.384(9)
C9 H9 0.9500
C9 C10 1.388(10)
C10 H10 0.9500
C10 C11 1.390(9)
C11 H11 0.9500
C11 C12 1.391(9)
C12 P2 1.835(6)
C13 C14A 1.392(9)
C13 C18 1.390(9)
C13 P2 1.841(6)
C14 O4 1.160(8)
C14 Ru2 1.831(7)
C14A H14A 0.9500
C14A C15 1.388(9)
C15 H15 0.9500
C15 C16 1.377(9)
C16 H16 0.9500
C16 C17 1.378(10)
C17 H17 0.9500
C17 C18 1.393(9)
C18 H18 0.9500
C19 H19 0.9500
C19 C20 1.326(11)
C19 O2 1.370(9)
C20 H20 0.9500
C20 C21 1.429(10)
C21 H21 0.9500
C21 C22 1.338(9)
C22 C23 1.486(9)
C22 O2 1.374(8)
C23 H23A 0.9900
C23 H23B 0.9900
C23 N1 1.499(8)
C24 H24A 0.9900
C24 H24B 0.9900
C24 C25 1.517(8)
C24 N1 1.489(8)
C25 H25A 0.9900
C25 H25B 0.9900
C25 P1 1.833(6)
C26 C27 1.385(10)
C26 C31 1.392(9)
C26 P1 1.819(7)
C27 H27 0.9500
C27 C28 1.384(10)
C28 H28 0.9500
C28 C29 1.375(12)
C29 H29 0.9500
C29 C30 1.378(11)
C30 H30 0.9500
C30 C31 1.388(9)
C31 H31 0.9500
C32 H32 0.9500
C32 C33 1.387(10)
C32 C37 1.397(9)
C33 H33 0.9500
C33 C34 1.376(11)
C34 H34 0.9500
C34 C35 1.378(10)
C35 H35 0.9500
C35 C36 1.385(9)
C36 H36 0.9500
C36 C37 1.383(9)
C37 P1 1.826(6)
C1 O1 1.164(7)
C1 Ru1 1.822(6)
C38A H38A 0.9500
C38A C39 1.390(9)
C38A C43 1.384(10)
C39 H39 0.9500
C39 C40 1.395(9)
C40 C41 1.390(9)
C40 P3 1.827(6)
C41 H41 0.9500
C41 C42 1.385(9)
C42 H42 0.9500
C42 C43 1.368(10)
C43 H43 0.9500
C44 H44 0.9500
C44 C45 1.390(10)
C44 C49 1.395(9)
C45 H45 0.9500
C45 C46 1.378(11)
C46 H46 0.9500
C46 C47 1.386(11)
C47 H47 0.9500
C47 C48 1.391(10)
C48 H48 0.9500
C48 C49 1.388(10)
C49 P3 1.830(7)
C50 H50A 0.9900
C50 H50B 0.9900
C50 C51 1.520(9)
C50 P3 1.845(6)
C51 H51A 0.9900
C51 H51B 0.9900
C51 N2 1.500(8)
C52 H52A 0.9900
C52 H52B 0.9900
C52 C53 1.494(9)
C52 N2 1.490(8)
C53 C54 1.338(9)
C53 O3 1.371(8)
C54 H54 0.9500
C54 C55 1.430(10)
C55 H55 0.9500
C55 C56 1.331(11)
C56 H56 0.9500
C56 O3 1.366(8)
C57 C58 1.400(9)
C57 C62 1.398(9)
C57 P4 1.825(6)
C58 H58 0.9500
C58 C59 1.397(8)
C59 H59 0.9500
C59 C60 1.380(9)
C60 H60 0.9500
C60 C61 1.378(10)
C61 H61 0.9500
C61 C62 1.389(9)
C62 H62 0.9500
C63 C64 1.388(9)
C63 C68 1.393(9)
C63 P4 1.839(6)
C64 H64 0.9500
C64 C65 1.385(9)
C65 H65 0.9500
C65 C66 1.375(9)
C66 H66 0.9500
C66 C67 1.384(9)
C67 H67 0.9500
C67 C68 1.389(9)
C68 H68 0.9500
C69 C70 1.388(9)
C69 C74 1.393(9)
C69 P4 1.838(7)
C70 H70 0.9500
C70 C71 1.387(10)
C71 H71 0.9500
C71 C72 1.380(10)
C72 H72 0.9500
C72 C73 1.374(10)
C73 H73 0.9500
C73 C74 1.383(10)
C74 H74 0.9500
C75 H75A 0.9800
C75 H75B 0.9800
C75 H75C 0.9800
C75 C76 1.52(2)
C76 C77 1.36(2)
C76 C81 1.39(2)
C77 H77 0.9500
C77 C78 1.47(2)
C78 H78 0.9500
C78 C79 1.27(2)
C79 H79 0.9500
C79 C80 1.44(2)
C80 H80 0.9500
C80 C81 1.35(2)
C81 H81 0.9500
C101 H101 0.9500
C101 C100 1.3900
C101 C105 1.3900
C100 H100 0.9500
C100 C104 1.3900
C104 C103 1.3900
C104 C106 1.46(4)
C103 H103 0.9500
C103 C102 1.3900
C102 H102 0.9500
C102 C105 1.3900
C105 H105 0.9500
C106 H10A 0.9800
C106 H10B 0.9800
C106 H10C 0.9800
C82 H82 0.9500
C82 C83 1.3900
C82 C87 1.3900
C83 H83 0.9500
C83 C84 1.3900
C84 H84 0.9500
C84 C85 1.3900
C85 H85 0.9500
C85 C86 1.3900
C86 H86 0.9500
C86 C87 1.3900
C87 C88 1.486(18)
C88 H88A 0.9800
C88 H88B 0.9800
C88 H88C 0.9800
C82A H82A 0.9500
C82A C83A 1.3900
C82A C87A 1.3900
C83A H83A 0.9500
C83A C84A 1.3900
C84A H84A 0.9500
C84A C85A 1.3900
C85A H85A 0.9500
C85A C86A 1.3900
C86A H86A 0.9500
C86A C87A 1.3900
C87A C88A 1.53(3)
C88A H88D 0.9800
C88A H88E 0.9800
C88A H88F 0.9800
N1 Ru1 2.235(5)
N1 H2 0.87(7)
N2 Ru2 2.231(5)
N2 HN2 0.86(2)
P1 Ru1 2.2968(16)
P2 Ru1 2.3576(16)
P3 Ru2 2.3039(17)
P4 Ru2 2.3672(17)
Cl2 Ru2 2.5336(16)
Cl1 Ru1 2.5154(15)
Ru1 H1 1.56(6)
Ru2 H10H 1.58(6)
